data_3500170
loop_
_publ_author_name
'Armel Le Bail'

_publ_section_comment
; 
Structure solved from laboratory powder diffraction data.
Indexing by using McMaille.
Structure solution in direct space by using ESPOIR.
Rietveld refinement by using Fullprof.
Unpublished because requiring a purest sample. This structure comes
from a mixture of 5 phases and represents only 11.5% of the whole mass.
Moreover the powder pattern is corrupted by a strong preferred orientation.
A consequence may be that too short Al2-O2 distance of 1.652 \%A.

Anyway, such compounds containing AlO3F tetrahedra are uncommon and were 
previously seriously investigated for interesting physical properties.

Try to verify if CaF2 + 4 Al2O3 = CaAl8O12F2 under appropriate thermal 
conditions (very high T...). 
;
_journal_name_full 'Personal communication to COD'
_journal_year 2026
_chemical_compound_source
;
Sample from the Hydro Aluminium Company
;
_chemical_formula_moiety '2(Al4 F O6), Ca'
_chemical_formula_sum 'Al8 Ca F2 O12'
_chemical_formula_weight 485.92
_chemical_name_common
;
Calcium aluminium oxyfluoride
;
_space_group_IT_number 173
_space_group_name_Hall 'P 6c'
_space_group_name_H-M_alt 'P 63'
_symmetry_cell_setting hexagonal
_symmetry_Int_Tables_number 173
_symmetry_space_group_name_Hall 'P 6c'
_symmetry_space_group_name_H-M 'P 63'
_audit_creation_date 20/09/2025
_audit_creation_method 'FullProf Suite'
_cell_angle_alpha 90.0000
_cell_angle_beta 90.0000
_cell_angle_gamma 120.000
_cell_formula_units_Z 1
_cell_length_a 8.2605(5)
_cell_length_b 8.2605(5)
_cell_length_c 5.1397(4)
_cell_measurement_temperature 293
_cell_volume 303.73(4)
_computing_molecular_graphics 'Diamond, Struvir'
_computing_structure_refinement FULLPROF
_computing_structure_solution McMaille,ESPOIR
_diffrn_ambient_temperature 293
_diffrn_detector X-celerator
_diffrn_detector_type solid-state
_diffrn_measurement_device_type CubiX-PRO
_diffrn_measurement_method diffractometer
_diffrn_radiation_probe x-ray
_diffrn_radiation_type CuK\a
_diffrn_radiation_wavelength 1.54180
_exptl_absorpt_coefficient_mu 11.097
_exptl_crystal_density_diffrn 2.657
_exptl_crystal_density_method 'Not Measured'
_exptl_crystal_F_000 238
_exptl_special_details ' ?'
_pd_calc_method 'Rietveld Refinement'
_pd_calibration_special_details ' ?'
_pd_instr_location
; 
Norway
;
_pd_meas_2theta_range_inc 0.020000
_pd_meas_2theta_range_max 87.99000
_pd_meas_2theta_range_min 7.01000
_pd_meas_number_of_points 4050
_pd_meas_scan_method step
_pd_proc_2theta_range_inc 0.020000
_pd_proc_2theta_range_max 88.2353
_pd_proc_2theta_range_min 7.2553
_pd_proc_ls_background_function manual
_pd_proc_ls_pref_orient_corr '(001) direction, p=1.146(7)'
_pd_proc_ls_profile_function pseudo-Voigt
_pd_proc_ls_prof_R_factor 5.6037
_pd_proc_ls_prof_wR_expected 4.6698
_pd_proc_ls_prof_wR_factor 7.4327
_pd_proc_ls_special_details ' ?'
_pd_proc_wavelength 1.540560
_refine_ls_number_parameters 81
_refine_ls_number_reflns 238
_refine_ls_number_restraints 0
_refine_ls_R_I_factor 6.3696
_refine_special_details ' ?'
_cod_data_source_file CaAl8O12F2.cif
_cod_data_source_block CaAl8O12F2
_cod_database_code 3500170
_pd_proc_ls_prof_cr_factor 15.9378
_pd_proc_ls_prof_cwr_factor 18.3549
_pd_proc_ls_prof_cwr_expected 11.5321
_pd_proc_ls_prof_chi2 2.5333
_pd_proc_ls_prof_echi2 2.5333

loop_
_publ_manuscript_incl_extra_item
_publ_manuscript_incl_extra_info
_publ_manuscript_incl_extra_defn
'_pd_proc_ls_prof_cR_factor' 'Prof. R-factor CORRECTED for background' no
'_pd_proc_ls_prof_cwR_factor' 'wProf.R-factor CORRECTED for background' no
'_pd_proc_ls_prof_cwR_expected' 'wProf.Expected CORRECTED for background' no
'_pd_proc_ls_prof_chi2' 'Chi-square for all considered points' no
'_pd_proc_ls_prof_echi2' 'Chi-2 for points with Bragg contribution' no

loop_
_symmetry_equiv_pos_as_xyz
x,y,z
x-y,x,z+1/2
-y,x-y,z
-x,-y,z+1/2
-x+y,-x,z
y,-x+y,z+1/2

loop_
_atom_site_label
_atom_site_fract_x
_atom_site_fract_y
_atom_site_fract_z
_atom_site_U_iso_or_equiv
_atom_site_occupancy
_atom_site_adp_type
_atom_site_type_symbol
CA1 0.00000 0.00000 0.00000 0.037(6) 0.50000 Uiso Ca+2
Al1 0.33333 0.66667 0.261(7) 0.025(2) 1.00000 Uiso Al+3
Al2 0.9104(10) 0.5393(9) 0.247(7) 0.025(2) 1.00000 Uiso Al+3
O1 0.4190(17) 0.9032(17) 0.420(7) 0.005(3) 1.00000 Uiso O-2
O2 0.0624(13) 0.2485(10) 0.740(6) 0.005(3) 1.00000 Uiso O-2
F1 0.33330 0.66670 -0.136(7) 0.005(3) 1.00000 Uiso F-1

loop_
_atom_type_symbol
_atom_type_scat_Cromer_Mann_a1
_atom_type_scat_Cromer_Mann_b1
_atom_type_scat_Cromer_Mann_a2
_atom_type_scat_Cromer_Mann_b2
_atom_type_scat_Cromer_Mann_a3
_atom_type_scat_Cromer_Mann_b3
_atom_type_scat_Cromer_Mann_a4
_atom_type_scat_Cromer_Mann_b4
_atom_type_scat_Cromer_Mann_c
_atom_type_scat_dispersion_real
_atom_type_scat_dispersion_imag
_atom_type_scat_source
Ca+2 15.63480 -0.00740 7.95180 0.60890 8.43720 10.31160 0.85370 25.99050 -14.87500 0.34100 1.28600 International_Tables_for_Crystallography_Vol.C(1991)_Tables_6.1.1.4_and_6.1.1.5
Al+3 4.17448 1.93816 3.38760 4.14553 1.20296 0.22875 0.52814 8.28524 0.70679 0.20400 0.24600 International_Tables_for_Crystallography_Vol.C(1991)_Tables_6.1.1.4_and_6.1.1.5
O-2 4.75800 7.83100 3.63700 30.05000 0.00000 0.00000 0.00000 0.00000 1.59400 0.04700 0.03200 International_Tables_for_Crystallography_Vol.C(1991)_Tables_6.1.1.4_and_6.1.1.5
F-1 3.63220 5.27756 3.51057 14.73530 1.26064 0.44226 0.94071 47.34370 0.65340 0.06900 0.05300 International_Tables_for_Crystallography_Vol.C(1991)_Tables_6.1.1.4_and_6.1.1.5

loop_
_geom_angle_atom_site_label_1
_geom_angle_atom_site_label_2
_geom_angle_atom_site_label_3
_geom_angle
_geom_angle_site_symmetry_1
_geom_angle_site_symmetry_3
CA1 CA1 CA1 180.000 2_554 2_555
CA1 CA1 O2 54.2(7) 2_554 1_554
CA1 CA1 O2 123.7(13) 2_554 2_554
CA1 CA1 O2 54.2(7) 2_554 3_554
CA1 CA1 O2 123.7(13) 2_554 4_554
CA1 CA1 O2 54.2(7) 2_554 5_554
CA1 CA1 O2 123.7(13) 2_554 6_554
CA1 CA1 O2 125.8(13) 2_555 1_554
CA1 CA1 O2 56.3(7) 2_555 2_554
CA1 CA1 O2 125.8(13) 2_555 3_554
CA1 CA1 O2 56.3(7) 2_555 4_554
CA1 CA1 O2 125.8(13) 2_555 5_554
CA1 CA1 O2 56.3(7) 2_555 6_554
O2 CA1 O2 89.3(15) 1_554 2_554
O2 CA1 O2 89.2(8) 1_554 3_554
O2 CA1 O2 177.9(16) 1_554 4_554
O2 CA1 O2 89.2(9) 1_554 5_554
O2 CA1 O2 89.3(15) 1_554 6_554
O2 CA1 O2 89.3(15) 2_554 3_554
O2 CA1 O2 92.2(9) 2_554 4_554
O2 CA1 O2 177.9(17) 2_554 5_554
O2 CA1 O2 92.2(9) 2_554 6_554
O2 CA1 O2 89.3(15) 3_554 4_554
O2 CA1 O2 89.2(9) 3_554 5_554
O2 CA1 O2 177.9(15) 3_554 6_554
O2 CA1 O2 89.3(15) 4_554 5_554
O2 CA1 O2 92.2(8) 4_554 6_554
O2 CA1 O2 89.3(15) 5_554 6_554
O1 Al1 O1 102.8(13) 1_555 3_665
O1 Al1 O1 102.8(16) 1_555 5_565
O1 Al1 F1 115(3) 1_555 1_555
O1 Al1 O1 102.8(15) 3_665 5_565
O1 Al1 F1 115(3) 3_665 1_555
O1 Al1 F1 116(3) 5_565 1_555
O1 Al2 O1 111(3) 3_765 6_554
O1 Al2 O2 116.0(17) 3_765 4_664
O1 Al2 F1 107.7(12) 3_765 2_655
O1 Al2 O2 103(3) 6_554 4_664
O1 Al2 F1 101(3) 6_554 2_655
O2 Al2 F1 117.4(9) 4_664 2_655
Al1 O1 Al2 119(3) 1_555 2_555
Al1 O1 Al2 111.0(12) 1_555 5_675
Al1 O1 O1 91.0(15) 1_555 4_674
Al1 O1 O1 140(3) 1_555 4_675
Al1 O1 O2 94.7(9) 1_555 2_664
Al1 O1 O2 117.4(18) 1_555 5_565
Al1 O1 F1 79(2) 1_555 1_556
Al2 O1 Al2 124(3) 2_555 5_675
Al2 O1 O1 86.6(20) 2_555 3_665
Al2 O1 O1 150(3) 2_555 4_674
Al2 O1 O1 100(2) 2_555 5_565
Al2 O1 O2 120(3) 2_555 2_664
Al2 O1 O1 148.2(11) 5_675 3_665
Al2 O1 O1 89(3) 5_675 4_675
Al2 O1 O1 103.2(12) 5_675 5_565
Al2 O1 O2 129.1(19) 5_675 5_565
Al2 O1 F1 139(2) 5_675 1_556
O1 O1 O1 120.0(13) 3_665 4_674
O1 O1 O1 120.0(13) 3_665 4_675
O1 O1 O1 60.0(7) 3_665 5_565
O1 O1 O2 131.9(8) 3_665 2_664
O1 O1 O2 78.9(11) 3_665 5_565
O1 O1 F1 58.7(12) 3_665 1_556
O1 O1 O1 120(2) 4_674 4_675
O1 O1 O1 104.4(14) 4_674 5_565
O1 O1 O2 52.9(12) 4_674 2_664
O1 O1 O2 129.4(19) 4_674 5_565
O1 O1 F1 162(2) 4_674 1_556
O1 O1 O1 104.4(14) 4_675 5_565
O1 O1 O2 86.1(15) 4_675 2_664
O1 O1 O2 64.0(13) 4_675 5_565
O1 O1 F1 64.4(13) 4_675 1_556
O1 O1 O2 75.4(8) 5_565 2_664
O1 O1 O2 124.2(13) 5_565 5_565
O1 O1 F1 58.7(13) 5_565 1_556
O2 O1 O2 146.6(13) 2_664 5_565
O2 O1 F1 113.0(14) 2_664 1_556
O2 O1 F1 68.4(12) 5_565 1_556
CA1 O2 CA1 69.5(7) 1_556 2_555
CA1 O2 Al2 142.3(11) 1_556 4_665
CA1 O2 O1 173.8(15) 1_556 3_665
CA1 O2 O1 115.4(10) 1_556 6_455
CA1 O2 Al2 146.9(11) 2_555 4_665
CA1 O2 O1 107.7(11) 2_555 3_665
CA1 O2 O1 143.0(12) 2_555 6_455
O1 O2 O1 63.2(13) 3_665 6_455
Al1 F1 Al2 108(3) 1_555 2_554
Al1 F1 Al2 108(3) 1_555 4_664
Al1 F1 Al2 108(3) 1_555 6_564
Al1 F1 O1 143(3) 1_555 1_554
Al1 F1 O1 143(3) 1_555 3_664
Al1 F1 O1 143(3) 1_555 5_564
Al2 F1 Al2 111.1(8) 2_554 4_664
Al2 F1 Al2 111.1(10) 2_554 6_564
Al2 F1 O1 85.8(14) 2_554 3_664
Al2 F1 O1 98.3(15) 2_554 5_564
Al2 F1 Al2 111.1(9) 4_664 6_564
Al2 F1 O1 98.3(14) 4_664 1_554
Al2 F1 O1 85.8(14) 4_664 5_564
Al2 F1 O1 85.8(15) 6_564 1_554
Al2 F1 O1 98.3(15) 6_564 3_664
O1 F1 O1 62.7(13) 1_554 3_664
O1 F1 O1 62.7(13) 1_554 5_564
O1 F1 O1 62.7(13) 3_664 5_564

loop_
_geom_bond_atom_site_label_1
_geom_bond_atom_site_label_2
_geom_bond_distance
_geom_bond_site_symmetry_2
CA1 CA1 2.56985 2_554
CA1 CA1 2.56985 2_555
CA1 O2 2.28(2) 1_554
CA1 O2 2.22(2) 2_554
CA1 O2 2.28(2) 3_554
CA1 O2 2.223(19) 4_554
CA1 O2 2.28(2) 5_554
CA1 O2 2.223(19) 6_554
Al1 O1 1.90(3) 1_555
Al1 O1 1.90(3) 3_665
Al1 O1 1.90(3) 5_565
Al1 F1 2.04(5) 1_555
Al2 O1 1.87(3) 3_765
Al2 O1 1.73(5) 6_554
Al2 O2 1.652(13) 4_664
Al2 F1 1.971(17) 2_655
O1 Al1 1.90(3) 1_555
O1 Al2 1.73(5) 2_555
O1 Al2 1.87(3) 5_675
O1 O1 2.968(15) 3_665
O1 O1 2.97(5) 4_674
O1 O1 2.97(5) 4_675
O1 O1 2.97(3) 5_565
O1 O2 2.99(3) 2_664
O1 O2 2.65(4) 5_565
O1 F1 2.85(5) 1_556
O2 CA1 2.28(2) 1_556
O2 CA1 2.223(19) 2_555
O2 Al2 1.652(13) 4_665
O2 O1 2.65(4) 3_665
O2 O1 2.99(3) 6_455
F1 Al1 2.04(5) 1_555
F1 Al2 1.971(18) 2_554
F1 Al2 1.971(17) 4_664
F1 Al2 1.971(18) 6_564
F1 O1 2.85(5) 1_554
F1 O1 2.85(5) 3_664
F1 O1 2.85(5) 5_564
